data_4503659
loop_
_publ_author_name
'Imai, Yoshitane'
'Kamon, Kensaku'
'Kinuta, Takafumi'
'Tajima, Nobuo'
'Sato, Tomohiro'
'Kuroda, Reiko'
'Matsubara, Yoshio'

_publ_section_title
;
 Preparation and Crystal Structure of Guest-Dependent Charge-Transfer Host
 System Using 1,1&#x2032;-Bi-2-naphthol and 2-Chloro-5-methyl-benzoquinone
;
_journal_issue 10
_journal_name_full 'Crystal Growth &amp; Design'
_journal_page_first 3493
_journal_paper_doi 10.1021/cg800211v
_journal_volume 8
_journal_year 2008
_chemical_formula_sum 'C33 H19 Cl F4 O6'
_chemical_formula_weight 622.93
_chemical_name_systematic
; 
 ? 
;
_space_group_IT_number 2
_symmetry_cell_setting triclinic
_symmetry_space_group_name_Hall '-P 1'
_symmetry_space_group_name_H-M 'P -1'
_atom_sites_solution_hydrogens geom
_atom_sites_solution_primary direct
_atom_sites_solution_secondary difmap
_audit_creation_method SHELXL-97
_cell_angle_alpha 85.096(1)
_cell_angle_beta 89.780(2)
_cell_angle_gamma 74.205(1)
_cell_formula_units_Z 2
_cell_length_a 10.765(1)
_cell_length_b 11.294(1)
_cell_length_c 11.778(1)
_cell_measurement_reflns_used 5481
_cell_measurement_temperature 110(2)
_cell_measurement_theta_max 27.88
_cell_measurement_theta_min 1.74
_cell_volume 1372.6(2)
_computing_cell_refinement 'Bruker SAINT'
_computing_data_collection 'Bruker SMART'
_computing_data_reduction 'Bruker SAINT'
_computing_structure_refinement 'SHELXL-97 (Sheldrick, 1997)'
_computing_structure_solution 'SHELXS-97 (Sheldrick, 1997)'
_diffrn_ambient_temperature 110(2)
_diffrn_measured_fraction_theta_full 0.940
_diffrn_measured_fraction_theta_max 0.940
_diffrn_measurement_device_type 'CCD area detector'
_diffrn_measurement_method '\w scans'
_diffrn_radiation_monochromator graphite
_diffrn_radiation_source 'fine-focus sealed tube'
_diffrn_radiation_type MoK\a
_diffrn_radiation_wavelength 0.71073
_diffrn_reflns_av_R_equivalents 0.0190
_diffrn_reflns_av_sigmaI/netI 0.0294
_diffrn_reflns_limit_h_max 13
_diffrn_reflns_limit_h_min -14
_diffrn_reflns_limit_k_max 14
_diffrn_reflns_limit_k_min -14
_diffrn_reflns_limit_l_max 15
_diffrn_reflns_limit_l_min -15
_diffrn_reflns_number 12166
_diffrn_reflns_theta_full 27.88
_diffrn_reflns_theta_max 27.88
_diffrn_reflns_theta_min 1.74
_exptl_absorpt_coefficient_mu 0.214
_exptl_absorpt_correction_T_max 0.9584
_exptl_absorpt_correction_T_min 0.9192
_exptl_absorpt_correction_type empirical
_exptl_absorpt_process_details 'Bruker SADABS'
_exptl_crystal_colour red
_exptl_crystal_density_diffrn 1.507
_exptl_crystal_density_method 'not measured'
_exptl_crystal_description prism
_exptl_crystal_F_000 636
_exptl_crystal_size_max 0.40
_exptl_crystal_size_mid 0.30
_exptl_crystal_size_min 0.20
_refine_diff_density_max 0.894
_refine_diff_density_min -1.000
_refine_diff_density_rms 0.083
_refine_ls_extinction_method none
_refine_ls_goodness_of_fit_ref 1.039
_refine_ls_hydrogen_treatment constr
_refine_ls_matrix_type full
_refine_ls_number_parameters 379
_refine_ls_number_reflns 6159
_refine_ls_number_restraints 10
_refine_ls_restrained_S_all 1.055
_refine_ls_R_factor_all 0.0723
_refine_ls_R_factor_gt 0.0667
_refine_ls_shift/su_max 0.003
_refine_ls_shift/su_mean 0.000
_refine_ls_structure_factor_coef Fsqd
_refine_ls_weighting_details 'calc w=1/[\s^2^(Fo^2^)+(0.0911P)^2^+2.2981P] where P=(Fo^2^+2Fc^2^)/3'
_refine_ls_weighting_scheme calc
_refine_ls_wR_factor_gt 0.1768
_refine_ls_wR_factor_ref 0.1816
_reflns_number_gt 5481
_reflns_number_total 6159
_reflns_threshold_expression >2sigma(I)
_cod_data_source_file cg800211v_si_002.cif
_cod_data_source_block imai714_3
_cod_depositor_comments
;
The following automatic conversions were performed:

'_symmetry_cell_setting' value 'Triclinic' changed to 'triclinic'
according to /home/saulius/struct/CIF-dictionaries/cif_core.dic
dictionary named 'cif_core.dic' version 2.4.1 from 2010-06-29.

Automatic conversion script
Id: cif_fix_values 1715 2011-07-08 13:25:40Z adriana 
;
_cod_original_sg_symbol_H-M P-1
_cod_database_code 4503659

loop_
_symmetry_equiv_pos_as_xyz
'x, y, z'
'-x, -y, -z'

loop_
_atom_site_label
_atom_site_type_symbol
_atom_site_fract_x
_atom_site_fract_y
_atom_site_fract_z
_atom_site_U_iso_or_equiv
_atom_site_adp_type
_atom_site_occupancy
_atom_site_symmetry_multiplicity
_atom_site_calc_flag
_atom_site_refinement_flags
C1 C 0.7991(2) 0.1191(2) 0.74841(19) 0.0160(4) Uani 1 1 d .
C2 C 0.6921(2) 0.1639(2) 0.8135(2) 0.0188(5) Uani 1 1 d .
C3 C 0.6020(2) 0.0953(2) 0.8387(2) 0.0207(5) Uani 1 1 d .
H3 H 0.5289 0.1283 0.8832 0.025 Uiso 1 1 calc R
C4 C 0.6193(2) -0.0183(2) 0.7994(2) 0.0197(5) Uani 1 1 d .
H4 H 0.5587 -0.0641 0.8177 0.024 Uiso 1 1 calc R
C5 C 0.7458(2) -0.1852(2) 0.6872(2) 0.0222(5) Uani 1 1 d .
H5 H 0.6853 -0.2316 0.7034 0.027 Uiso 1 1 calc R
C6 C 0.8502(3) -0.2315(2) 0.6215(2) 0.0260(5) Uani 1 1 d .
H6 H 0.8618 -0.3096 0.5924 0.031 Uiso 1 1 calc R
C7 C 0.9401(3) -0.1635(2) 0.5973(2) 0.0257(5) Uani 1 1 d .
H7 H 1.0126 -0.1964 0.5522 0.031 Uiso 1 1 calc R
C8 C 0.9245(2) -0.0503(2) 0.6380(2) 0.0203(5) Uani 1 1 d .
H8 H 0.9862 -0.0055 0.6206 0.024 Uiso 1 1 calc R
C9 C 0.8171(2) 0.0009(2) 0.70587(19) 0.0164(4) Uani 1 1 d .
C10 C 0.7268(2) -0.0687(2) 0.73149(19) 0.0180(4) Uani 1 1 d .
O2 O 0.66541(17) 0.27533(16) 0.85848(16) 0.0249(4) Uani 1 1 d .
H2 H 0.7299 0.3036 0.8520 0.037 Uiso 1 1 calc R
C11 C 0.8931(2) 0.1934(2) 0.72446(19) 0.0158(4) Uani 1 1 d .
C12 C 0.8640(2) 0.2925(2) 0.6428(2) 0.0182(4) Uani 1 1 d .
C13 C 0.9472(2) 0.3694(2) 0.6225(2) 0.0204(5) Uani 1 1 d .
H13 H 0.9236 0.4385 0.5674 0.025 Uiso 1 1 calc R
C14 C 1.0611(2) 0.3447(2) 0.6821(2) 0.0206(5) Uani 1 1 d .
H14 H 1.1159 0.3975 0.6687 0.025 Uiso 1 1 calc R
C15 C 1.2179(2) 0.2115(2) 0.8258(2) 0.0234(5) Uani 1 1 d .
H15 H 1.2737 0.2635 0.8141 0.028 Uiso 1 1 calc R
C16 C 1.2530(2) 0.1095(3) 0.9018(2) 0.0268(5) Uani 1 1 d .
H16 H 1.3328 0.0911 0.9428 0.032 Uiso 1 1 calc R
C17 C 1.1717(2) 0.0314(3) 0.9198(2) 0.0251(5) Uani 1 1 d .
H17 H 1.1980 -0.0405 0.9715 0.030 Uiso 1 1 calc R
C18 C 1.0547(2) 0.0582(2) 0.8635(2) 0.0198(5) Uani 1 1 d .
H18 H 1.0001 0.0054 0.8776 0.024 Uiso 1 1 calc R
C19 C 1.0146(2) 0.1636(2) 0.78444(19) 0.0168(4) Uani 1 1 d .
C20 C 1.0988(2) 0.2408(2) 0.76380(19) 0.0186(4) Uani 1 1 d .
O12 O 0.75500(17) 0.32179(16) 0.57585(16) 0.0239(4) Uani 1 1 d .
H12 H 0.7163 0.2667 0.5876 0.036 Uiso 1 1 calc R
C21 C 0.9070(2) 0.4572(2) 0.9407(2) 0.0203(5) Uani 1 1 d D
C22 C 0.9351(2) 0.5747(2) 0.9027(2) 0.0227(5) Uani 1 1 d D
H22 H 0.8912 0.6221 0.8371 0.027 Uiso 1 1 calc R
C23 C 0.9796(2) 0.3838(2) 1.0422(2) 0.0221(5) Uani 1 1 d D
O21 O 0.82481(17) 0.42422(17) 0.89062(15) 0.0260(4) Uani 1 1 d D
Cl23 Cl 0.93799(19) 0.25354(15) 1.08035(15) 0.0287(5) Uiso 0.50 1 d PD
C23M C 0.9636(7) 0.2517(6) 1.0933(6) 0.0237(19) Uiso 0.50 1 d PD
H23A H 1.0254 0.2186 1.1567 0.036 Uiso 0.50 1 calc PR
H23B H 0.9801 0.1944 1.0336 0.036 Uiso 0.50 1 calc PR
H23C H 0.8755 0.2620 1.1207 0.036 Uiso 0.50 1 calc PR
C31 C 0.6113(3) 0.5114(3) 0.0557(2) 0.0295(6) Uani 1 1 d .
C32 C 0.5744(3) 0.4098(3) 0.0813(2) 0.0320(6) Uani 1 1 d .
C36 C 0.5415(3) 0.6109(3) -0.0282(2) 0.0305(6) Uani 1 1 d .
O31 O 0.71566(17) 0.53124(18) 0.10238(15) 0.0255(4) Uani 1 1 d .
F32 F 0.63887(19) 0.32003(18) 0.15696(17) 0.0456(5) Uani 1 1 d .
F36 F 0.5758(2) 0.7026(2) -0.0525(2) 0.0585(6) Uani 1 1 d .
C41 C 0.4649(3) 0.4673(3) 0.3946(2) 0.0262(5) Uani 1 1 d .
C42 C 0.5616(3) 0.5180(3) 0.3973(2) 0.0281(6) Uani 1 1 d .
C43 C 0.3931(2) 0.4446(2) 0.4971(2) 0.0193(5) Uani 1 1 d .
O41 O 0.42177(19) 0.4365(2) 0.29857(15) 0.0336(5) Uani 1 1 d .
F42 F 0.6241(2) 0.5421(2) 0.30463(16) 0.0577(6) Uani 1 1 d .
F43 F 0.30491(17) 0.39769(17) 0.49553(16) 0.0393(4) Uani 1 1 d .
C51 C 0.5308(2) 0.1091(2) 0.52997(19) 0.0193(4) Uiso 1 1 d D
C52 C 0.4232(2) 0.0700(2) 0.5832(2) 0.0208(5) Uiso 1 1 d D
H52 H 0.3729 0.1188 0.6376 0.025 Uiso 1 1 calc R
C53 C 0.6064(2) 0.0326(2) 0.4429(2) 0.0199(5) Uiso 1 1 d D
O51 O 0.55837(17) 0.20080(17) 0.55790(15) 0.0254(4) Uiso 1 1 d D
Cl53 Cl 0.72063(18) 0.0893(2) 0.38037(15) 0.0314(5) Uiso 0.50 1 d PD
C53M C 0.7328(5) 0.0607(6) 0.3793(5) 0.0132(14) Uiso 0.50 1 d PD
H53A H 0.7719 -0.0063 0.3317 0.020 Uiso 0.50 1 calc PR
H53B H 0.7960 0.0663 0.4368 0.020 Uiso 0.50 1 calc PR
H53C H 0.7058 0.1390 0.3313 0.020 Uiso 0.50 1 calc PR

loop_
_atom_site_aniso_label
_atom_site_aniso_U_11
_atom_site_aniso_U_22
_atom_site_aniso_U_33
_atom_site_aniso_U_23
_atom_site_aniso_U_13
_atom_site_aniso_U_12
C1 0.0147(10) 0.0164(10) 0.0178(10) -0.0003(8) -0.0008(8) -0.0062(8)
C2 0.0173(10) 0.0195(11) 0.0211(11) -0.0047(9) 0.0001(8) -0.0066(9)
C3 0.0155(10) 0.0271(12) 0.0213(11) -0.0027(9) 0.0016(8) -0.0086(9)
C4 0.0186(11) 0.0228(11) 0.0211(11) 0.0020(9) -0.0024(8) -0.0125(9)
C5 0.0261(12) 0.0181(11) 0.0249(12) 0.0004(9) -0.0072(9) -0.0111(9)
C6 0.0340(14) 0.0169(11) 0.0283(13) -0.0053(9) -0.0052(10) -0.0080(10)
C7 0.0299(13) 0.0232(12) 0.0245(12) -0.0084(10) 0.0030(10) -0.0059(10)
C8 0.0219(11) 0.0196(11) 0.0211(11) -0.0028(9) 0.0008(9) -0.0083(9)
C9 0.0170(10) 0.0158(10) 0.0168(10) -0.0007(8) -0.0030(8) -0.0054(8)
C10 0.0199(11) 0.0171(10) 0.0180(10) 0.0009(8) -0.0051(8) -0.0076(9)
O2 0.0200(8) 0.0243(9) 0.0355(10) -0.0149(7) 0.0091(7) -0.0109(7)
C11 0.0150(10) 0.0152(10) 0.0194(10) -0.0060(8) 0.0030(8) -0.0067(8)
C12 0.0173(10) 0.0155(10) 0.0224(11) -0.0049(8) 0.0016(8) -0.0044(8)
C13 0.0223(11) 0.0163(10) 0.0238(11) -0.0008(9) 0.0020(9) -0.0074(9)
C14 0.0214(11) 0.0200(11) 0.0252(12) -0.0067(9) 0.0066(9) -0.0122(9)
C15 0.0180(11) 0.0330(13) 0.0248(12) -0.0074(10) 0.0035(9) -0.0152(10)
C16 0.0177(11) 0.0413(15) 0.0241(12) -0.0019(11) -0.0017(9) -0.0130(11)
C17 0.0204(12) 0.0321(13) 0.0231(12) 0.0028(10) -0.0009(9) -0.0094(10)
C18 0.0173(11) 0.0231(11) 0.0210(11) -0.0020(9) 0.0025(8) -0.0090(9)
C19 0.0155(10) 0.0188(10) 0.0176(10) -0.0059(8) 0.0033(8) -0.0063(8)
C20 0.0176(11) 0.0217(11) 0.0194(11) -0.0067(9) 0.0042(8) -0.0090(9)
O12 0.0214(8) 0.0191(8) 0.0321(9) 0.0037(7) -0.0059(7) -0.0087(7)
C21 0.0185(11) 0.0199(11) 0.0247(12) -0.0080(9) 0.0059(9) -0.0075(9)
C22 0.0237(12) 0.0194(11) 0.0252(12) 0.0001(9) -0.0001(9) -0.0066(9)
C23 0.0238(12) 0.0169(10) 0.0268(12) -0.0033(9) 0.0054(9) -0.0071(9)
O21 0.0246(9) 0.0289(9) 0.0286(9) -0.0126(7) 0.0043(7) -0.0112(7)
C31 0.0289(13) 0.0378(15) 0.0294(13) -0.0181(11) 0.0144(10) -0.0176(12)
C32 0.0321(14) 0.0332(14) 0.0309(14) -0.0078(11) 0.0127(11) -0.0079(12)
C36 0.0350(14) 0.0269(13) 0.0375(15) -0.0162(11) 0.0210(12) -0.0182(11)
O31 0.0228(9) 0.0378(10) 0.0242(9) -0.0178(8) 0.0109(7) -0.0179(8)
F32 0.0429(10) 0.0436(11) 0.0467(11) 0.0031(8) 0.0077(8) -0.0082(8)
F36 0.0678(15) 0.0480(12) 0.0706(15) -0.0172(11) 0.0272(12) -0.0310(11)
C41 0.0267(12) 0.0335(14) 0.0224(12) -0.0095(10) 0.0009(9) -0.0128(11)
C42 0.0283(13) 0.0399(15) 0.0214(12) -0.0062(11) 0.0068(10) -0.0173(11)
C43 0.0161(10) 0.0153(10) 0.0272(12) -0.0028(9) 0.0001(8) -0.0051(8)
O41 0.0366(11) 0.0634(14) 0.0165(8) -0.0191(9) 0.0049(7) -0.0355(10)
F42 0.0613(13) 0.1087(19) 0.0275(9) -0.0162(10) 0.0177(9) -0.0614(14)
F43 0.0332(9) 0.0359(9) 0.0516(11) -0.0027(8) -0.0018(8) -0.0143(7)

loop_
_atom_type_symbol
_atom_type_description
_atom_type_scat_dispersion_real
_atom_type_scat_dispersion_imag
_atom_type_scat_source
C C 0.0033 0.0016 'International Tables Vol C Tables 4.2.6.8 and 6.1.1.4'
H H 0.0000 0.0000 'International Tables Vol C Tables 4.2.6.8 and 6.1.1.4'
O O 0.0106 0.0060 'International Tables Vol C Tables 4.2.6.8 and 6.1.1.4'
F F 0.0171 0.0103 'International Tables Vol C Tables 4.2.6.8 and 6.1.1.4'
Cl Cl 0.1484 0.1585 'International Tables Vol C Tables 4.2.6.8 and 6.1.1.4'

loop_
_geom_angle_atom_site_label_1
_geom_angle_atom_site_label_2
_geom_angle_atom_site_label_3
_geom_angle
_geom_angle_site_symmetry_1
_geom_angle_site_symmetry_3
C2 C1 C9 118.6(2) . .
C2 C1 C11 120.0(2) . .
C9 C1 C11 121.37(19) . .
O2 C2 C1 123.5(2) . .
O2 C2 C3 115.0(2) . .
C1 C2 C3 121.4(2) . .
C4 C3 C2 120.4(2) . .
C3 C4 C10 120.7(2) . .
C6 C5 C10 120.8(2) . .
C5 C6 C7 120.0(2) . .
C8 C7 C6 120.8(2) . .
C7 C8 C9 120.7(2) . .
C8 C9 C10 118.4(2) . .
C8 C9 C1 121.4(2) . .
C10 C9 C1 120.1(2) . .
C5 C10 C4 122.0(2) . .
C5 C10 C9 119.2(2) . .
C4 C10 C9 118.8(2) . .
C12 C11 C19 118.7(2) . .
C12 C11 C1 120.0(2) . .
C19 C11 C1 121.3(2) . .
O12 C12 C11 122.6(2) . .
O12 C12 C13 115.8(2) . .
C11 C12 C13 121.6(2) . .
C14 C13 C12 120.2(2) . .
C13 C14 C20 120.7(2) . .
C16 C15 C20 120.7(2) . .
C15 C16 C17 120.3(2) . .
C18 C17 C16 120.6(2) . .
C17 C18 C19 120.7(2) . .
C18 C19 C20 118.6(2) . .
C18 C19 C11 121.8(2) . .
C20 C19 C11 119.6(2) . .
C14 C20 C15 122.0(2) . .
C14 C20 C19 119.0(2) . .
C15 C20 C19 119.0(2) . .
O21 C21 C22 120.0(2) . .
O21 C21 C23 122.3(2) . .
C22 C21 C23 117.7(2) . .
C23 C22 C21 121.9(2) 2_767 .
C22 C23 C21 120.4(2) 2_767 .
C22 C23 C23M 115.4(4) 2_767 .
C21 C23 C23M 124.2(3) . .
C22 C23 Cl23 125.6(2) 2_767 .
C21 C23 Cl23 113.95(19) . .
C23M C23 Cl23 10.6(3) . .
C32 C31 O31 123.0(3) . .
C32 C31 C36 122.6(3) . .
O31 C31 C36 114.4(2) . .
C31 C32 F32 122.1(3) . .
C31 C32 C36 122.2(3) . 2_665
F32 C32 C36 115.7(3) . 2_665
F36 C36 C31 122.7(3) . .
F36 C36 C32 122.2(3) . 2_665
C31 C36 C32 115.2(2) . 2_665
C42 C41 O41 122.7(2) . .
C42 C41 C43 122.4(2) . .
O41 C41 C43 114.8(2) . .
C41 C42 F42 122.7(2) . .
C41 C42 C43 122.8(2) . 2_666
F42 C42 C43 114.5(2) . 2_666
F43 C43 C42 122.4(2) . 2_666
F43 C43 C41 122.9(2) . .
C42 C43 C41 114.8(2) 2_666 .
O51 C51 C52 120.7(2) . .
O51 C51 C53 121.3(2) . .
C52 C51 C53 118.0(2) . .
C53 C52 C51 122.0(2) 2_656 .
C52 C53 C51 120.0(2) 2_656 .
C52 C53 C53M 115.9(3) 2_656 .
C51 C53 C53M 124.0(3) . .
C52 C53 Cl53 125.2(2) 2_656 .
C51 C53 Cl53 114.71(18) . .
C53M C53 Cl53 10.8(2) . .

loop_
_geom_bond_atom_site_label_1
_geom_bond_atom_site_label_2
_geom_bond_distance
_geom_bond_site_symmetry_2
C1 C2 1.383(3) .
C1 C9 1.429(3) .
C1 C11 1.493(3) .
C2 O2 1.365(3) .
C2 C3 1.414(3) .
C3 C4 1.366(3) .
C4 C10 1.420(3) .
C5 C6 1.371(4) .
C5 C10 1.419(3) .
C6 C7 1.404(4) .
C7 C8 1.372(3) .
C8 C9 1.420(3) .
C9 C10 1.424(3) .
C11 C12 1.380(3) .
C11 C19 1.431(3) .
C12 O12 1.363(3) .
C12 C13 1.415(3) .
C13 C14 1.364(3) .
C14 C20 1.421(3) .
C15 C16 1.365(4) .
C15 C20 1.422(3) .
C16 C17 1.405(4) .
C17 C18 1.373(3) .
C18 C19 1.416(3) .
C19 C20 1.426(3) .
C21 O21 1.221(3) .
C21 C22 1.472(3) .
C21 C23 1.488(4) .
C22 C23 1.333(4) 2_767
C23 C22 1.333(4) 2_767
C23 C23M 1.613(6) .
C23 Cl23 1.676(3) .
C31 C32 1.324(4) .
C31 O31 1.333(3) .
C31 C36 1.470(4) .
C32 F32 1.331(4) .
C32 C36 1.481(4) 2_665
C36 F36 1.204(3) .
C36 C32 1.481(4) 2_665
C41 C42 1.320(4) .
C41 O41 1.332(3) .
C41 C43 1.472(3) .
C42 F42 1.328(3) .
C42 C43 1.472(3) 2_666
C43 F43 1.207(3) .
C43 C42 1.472(3) 2_666
C51 O51 1.222(3) .
C51 C52 1.469(3) .
C51 C53 1.491(3) .
C52 C53 1.341(3) 2_656
C53 C52 1.341(3) 2_656
C53 C53M 1.644(5) .
C53 Cl53 1.676(3) .
